data_1529768
loop_
_publ_author_name
'Chivers, T.'
'Proctor, J.'

_publ_section_title
;
 Reactions of the tetrasulfur pentanitride(-1)ion with halogens.
 Synthesis, spectroscopic characterization, and crystal structure of
 pentasulfur hexanitride
;
_journal_name_full 'Canadian Journal of Chemistry'
_journal_page_first 1286
_journal_page_last 1293
_journal_volume 57
_journal_year 1979
_chemical_formula_sum 'N6 S5'
_chemical_name_systematic 'S5 N6'
_space_group_IT_number 15
_symmetry_space_group_name_Hall '-C 2yc'
_symmetry_space_group_name_H-M 'C 1 2/c 1'
_cell_angle_alpha 90
_cell_angle_beta 106.46
_cell_angle_gamma 90
_cell_formula_units_Z 4
_cell_length_a 8.787
_cell_length_b 11.19
_cell_length_c 7.427
_cell_volume 700.343
_citation_journal_id_ASTM CJCHAG
_cod_data_source_file Chivers_CJCHAG_1979_369.cif
_cod_data_source_block N6S5
_cod_database_code 1529768

loop_
_symmetry_equiv_pos_as_xyz
x,y,z
-x,y,-z+1/2
-x,-y,-z
x,-y,z-1/2
x+1/2,y+1/2,z
-x+1/2,y+1/2,-z+1/2
-x+1/2,-y+1/2,-z
x+1/2,-y+1/2,z-1/2

loop_
_atom_site_label
_atom_site_type_symbol
_atom_site_fract_x
_atom_site_fract_y
_atom_site_fract_z
_atom_site_occupancy
_atom_site_U_iso_or_equiv
N1 N-1 -0.0218 0.1432 0.4256 1 0.0
S2 S+1 -0.04516 0.28541 0.4947 1 0.0
N3 N-1 0.1166 0.3593 0.5097 1 0.0
N2 N-1 -0.1823 0.3515 0.3321 1 0.0
S3 S+1 -0.14092 0.42844 0.1696 1 0.0
S1 S+2 0 0.08128 0.25 1 0.0
